data_4114668
loop_
_publ_author_name
'Tsuyoshi Kato'
'Heinz Gornitzka'
'Antoine Baceiredo'
'Wolfgang W. Schoeller'
'Guy Bertrand'

_publ_section_title
;
 Synthesis and Rearrangement of Diphosphorus Analogues of Amidinium Salts
;
_journal_name_full 'Journal of the American Chemical Society'
_journal_page_first 2506
_journal_page_last 2512
_journal_paper_doi 10.1021/ja010347h
_journal_volume 124
_journal_year 2002
_chemical_formula_sum 'C26 H61 Cl4 Ga N4 P2 Si2'
_chemical_formula_weight 759.43
_chemical_name_systematic
; 
 ? 
;
_space_group_IT_number 14
_symmetry_cell_setting monoclinic
_symmetry_space_group_name_Hall '-P 2ybc'
_symmetry_space_group_name_H-M 'P 1 21/c 1'
_atom_sites_solution_hydrogens geom
_atom_sites_solution_primary direct
_atom_sites_solution_secondary difmap
_audit_creation_method SHELXL-97
_cell_angle_alpha 90.00
_cell_angle_beta 90.2780(10)
_cell_angle_gamma 90.00
_cell_formula_units_Z 4
_cell_length_a 9.9435(4)
_cell_length_b 21.9177(8)
_cell_length_c 18.3228(7)
_cell_measurement_reflns_used 6974
_cell_measurement_temperature 193(2)
_cell_measurement_theta_max 33.307
_cell_measurement_theta_min 2.513
_cell_volume 3993.2(3)
_computing_cell_refinement 'Bruker SMART'
_computing_data_collection 'Bruker SMART'
_computing_data_reduction 'Bruker SHELXTL'
_computing_molecular_graphics 'Bruker SHELXTL'
_computing_publication_material 'Bruker SHELXTL'
_computing_structure_refinement 'SHELXL-97 (Sheldrick, 1997)'
_computing_structure_solution 'SHELXS-97 (Sheldrick, 1990)'
_diffrn_ambient_temperature 193(2)
_diffrn_measured_fraction_theta_full 0.998
_diffrn_measured_fraction_theta_max 0.998
_diffrn_measurement_device_type 'CCD area detector'
_diffrn_measurement_method 'phi and omega scans'
_diffrn_radiation_monochromator graphite
_diffrn_radiation_source 'fine-focus sealed tube'
_diffrn_radiation_type MoK\a
_diffrn_radiation_wavelength 0.71073
_diffrn_reflns_av_R_equivalents 0.0000
_diffrn_reflns_av_sigmaI/netI 0.0297
_diffrn_reflns_limit_h_max 11
_diffrn_reflns_limit_h_min -11
_diffrn_reflns_limit_k_max 24
_diffrn_reflns_limit_k_min 0
_diffrn_reflns_limit_l_max 20
_diffrn_reflns_limit_l_min 0
_diffrn_reflns_number 5716
_diffrn_reflns_theta_full 23.26
_diffrn_reflns_theta_max 23.26
_diffrn_reflns_theta_min 2.51
_exptl_absorpt_coefficient_mu 1.119
_exptl_absorpt_correction_type none
_exptl_crystal_colour colorles
_exptl_crystal_density_diffrn 1.263
_exptl_crystal_description block
_exptl_crystal_F_000 1608
_exptl_crystal_size_max 0.2
_exptl_crystal_size_mid 0.4
_exptl_crystal_size_min 0.8
_refine_diff_density_max 0.453
_refine_diff_density_min -0.604
_refine_diff_density_rms 0.095
_refine_ls_extinction_method none
_refine_ls_goodness_of_fit_ref 1.109
_refine_ls_hydrogen_treatment mixed
_refine_ls_matrix_type full
_refine_ls_number_parameters 399
_refine_ls_number_reflns 5716
_refine_ls_number_restraints 92
_refine_ls_restrained_S_all 1.124
_refine_ls_R_factor_all 0.0604
_refine_ls_R_factor_gt 0.0469
_refine_ls_shift/su_max 0.001
_refine_ls_shift/su_mean 0.000
_refine_ls_structure_factor_coef Fsqd
_refine_ls_weighting_details 'calc w=1/[\s^2^(Fo^2^)+(0.0672P)^2^+3.4240P] where P=(Fo^2^+2Fc^2^)/3'
_refine_ls_weighting_scheme calc
_refine_ls_wR_factor_gt 0.1103
_refine_ls_wR_factor_ref 0.1192
_reflns_number_gt 4692
_reflns_number_total 5716
_reflns_threshold_expression >2sigma(I)
_cod_data_source_file ja010347h_2.cif
_cod_data_source_block IIIP3
_cod_database_code 4114668

loop_
_symmetry_equiv_pos_as_xyz
'x, y, z'
'-x, y+1/2, -z+1/2'
'-x, -y, -z'
'x, -y-1/2, z-1/2'

loop_
_atom_site_label
_atom_site_type_symbol
_atom_site_fract_x
_atom_site_fract_y
_atom_site_fract_z
_atom_site_U_iso_or_equiv
_atom_site_adp_type
_atom_site_occupancy
_atom_site_symmetry_multiplicity
_atom_site_calc_flag
_atom_site_refinement_flags
_atom_site_disorder_assembly
_atom_site_disorder_group
Ga1 Ga 0.38208(4) 0.71958(2) 0.01279(2) 0.03693(16) Uani 1 1 d DU . .
Cl1 Cl 0.49909(12) 0.77512(5) 0.08792(6) 0.0485(3) Uani 1 1 d DU A .
Cl2 Cl 0.4728(19) 0.7125(9) -0.0957(7) 0.039(2) Uani 0.31(3) 1 d PDU A 1
Cl3 Cl 0.3596(16) 0.6264(5) 0.0566(8) 0.043(3) Uani 0.31(3) 1 d PDU A 1
Cl4 Cl 0.1800(11) 0.7528(8) -0.0085(7) 0.055(3) Uani 0.31(3) 1 d PDU A 1
Cl2' Cl 0.4995(12) 0.7011(5) -0.0849(5) 0.0542(19) Uani 0.69(3) 1 d PDU A 2
Cl3' Cl 0.3341(13) 0.6351(5) 0.0658(5) 0.077(2) Uani 0.69(3) 1 d PDU A 2
Cl4' Cl 0.2036(10) 0.7737(8) -0.0118(4) 0.087(2) Uani 0.69(3) 1 d PDU A 2
C1 C 0.9570(3) 0.93392(15) 0.78400(18) 0.0210(7) Uani 1 1 d . . .
P1 P 0.84532(9) 0.87571(4) 0.80531(4) 0.0185(2) Uani 1 1 d . . .
P2 P 0.81191(9) 0.95452(4) 0.74055(5) 0.0191(2) Uani 1 1 d . . .
N3 N 0.7847(3) 0.95989(13) 0.65069(15) 0.0251(7) Uani 1 1 d . . .
N4 N 0.7325(3) 1.02117(12) 0.74932(15) 0.0230(7) Uani 1 1 d . . .
Si2 Si 0.70823(10) 1.03200(4) 0.65449(5) 0.0259(2) Uani 1 1 d . . .
C2 C 0.6953(4) 1.06092(16) 0.8126(2) 0.0284(8) Uani 1 1 d . . .
C3 C 0.5431(4) 1.05642(19) 0.8254(2) 0.0394(10) Uani 1 1 d . . .
H3A H 0.4950 1.0670 0.7803 0.059 Uiso 1 1 calc R . .
H3B H 0.5172 1.0847 0.8643 0.059 Uiso 1 1 calc R . .
H3C H 0.5200 1.0147 0.8398 0.059 Uiso 1 1 calc R . .
C4 C 0.7316(5) 1.12659(18) 0.7928(3) 0.0461(11) Uani 1 1 d . . .
H4A H 0.8280 1.1291 0.7821 0.069 Uiso 1 1 calc R . .
H4B H 0.7103 1.1535 0.8338 0.069 Uiso 1 1 calc R . .
H4C H 0.6799 1.1392 0.7497 0.069 Uiso 1 1 calc R . .
C5 C 0.7703(4) 1.04155(19) 0.8815(2) 0.0366(10) Uani 1 1 d . . .
H5A H 0.7482 0.9991 0.8931 0.055 Uiso 1 1 calc R . .
H5B H 0.7436 1.0679 0.9222 0.055 Uiso 1 1 calc R . .
H5C H 0.8674 1.0453 0.8737 0.055 Uiso 1 1 calc R . .
C6 C 0.8151(4) 1.09265(19) 0.6148(2) 0.0389(10) Uani 1 1 d . . .
H6A H 0.7754 1.1326 0.6250 0.058 Uiso 1 1 calc R . .
H6B H 0.8213 1.0868 0.5619 0.058 Uiso 1 1 calc R . .
H6C H 0.9053 1.0906 0.6364 0.058 Uiso 1 1 calc R . .
C7 C 0.5314(4) 1.03629(19) 0.6232(2) 0.0416(11) Uani 1 1 d . . .
H7A H 0.4839 0.9990 0.6375 0.062 Uiso 1 1 calc R . .
H7B H 0.5288 1.0404 0.5700 0.062 Uiso 1 1 calc R . .
H7C H 0.4877 1.0717 0.6456 0.062 Uiso 1 1 calc R . .
C8 C 0.8141(4) 0.91746(18) 0.58904(19) 0.0308(9) Uani 1 1 d . . .
C9 C 0.9651(4) 0.9109(2) 0.5784(2) 0.0431(11) Uani 1 1 d . . .
H9A H 1.0040 0.9509 0.5672 0.065 Uiso 1 1 calc R . .
H9B H 0.9824 0.8828 0.5380 0.065 Uiso 1 1 calc R . .
H9C H 1.0061 0.8949 0.6232 0.065 Uiso 1 1 calc R . .
C10 C 0.7474(5) 0.85608(18) 0.6046(2) 0.0404(10) Uani 1 1 d . . .
H10A H 0.7838 0.8391 0.6501 0.061 Uiso 1 1 calc R . .
H10B H 0.7654 0.8279 0.5644 0.061 Uiso 1 1 calc R . .
H10C H 0.6501 0.8618 0.6095 0.061 Uiso 1 1 calc R . .
C11 C 0.7506(5) 0.9442(2) 0.5200(2) 0.0510(12) Uani 1 1 d . . .
H11A H 0.6529 0.9466 0.5260 0.077 Uiso 1 1 calc R . .
H11B H 0.7715 0.9180 0.4782 0.077 Uiso 1 1 calc R . .
H11C H 0.7868 0.9852 0.5114 0.077 Uiso 1 1 calc R . .
C12 C 1.2495(4) 0.9381(2) 0.7264(2) 0.0437(11) Uani 1 1 d . . .
H12A H 1.3388 0.9555 0.7355 0.066 Uiso 1 1 calc R . .
H12B H 1.2182 0.9502 0.6777 0.066 Uiso 1 1 calc R . .
H12C H 1.2546 0.8935 0.7292 0.066 Uiso 1 1 calc R . .
C13 C 1.1179(4) 1.05172(19) 0.7838(3) 0.0463(11) Uani 1 1 d . . .
H13A H 1.0682 1.0697 0.8246 0.069 Uiso 1 1 calc R . .
H13B H 1.0708 1.0607 0.7379 0.069 Uiso 1 1 calc R . .
H13C H 1.2086 1.0691 0.7822 0.069 Uiso 1 1 calc R . .
C14 C 1.1990(4) 0.94990(19) 0.8894(2) 0.0341(9) Uani 1 1 d . . .
H14A H 1.1401 0.9677 0.9266 0.051 Uiso 1 1 calc R . .
H14B H 1.2892 0.9676 0.8940 0.051 Uiso 1 1 calc R . .
H14C H 1.2041 0.9056 0.8964 0.051 Uiso 1 1 calc R . .
C15 C 1.0250(4) 0.79856(17) 0.7406(2) 0.0296(9) Uani 1 1 d . . .
H15 H 1.0445 0.8395 0.7190 0.035 Uiso 1 1 calc R . .
C16 C 1.0161(5) 0.7539(2) 0.6763(2) 0.0440(11) Uani 1 1 d . . .
H16A H 1.0038 0.7124 0.6948 0.066 Uiso 1 1 calc R . .
H16B H 1.0992 0.7560 0.6478 0.066 Uiso 1 1 calc R . .
H16C H 0.9395 0.7649 0.6451 0.066 Uiso 1 1 calc R . .
C17 C 1.1459(4) 0.78291(19) 0.7893(2) 0.0406(10) Uani 1 1 d . . .
H17A H 1.1510 0.8120 0.8298 0.061 Uiso 1 1 calc R . .
H17B H 1.2286 0.7852 0.7605 0.061 Uiso 1 1 calc R . .
H17C H 1.1354 0.7415 0.8086 0.061 Uiso 1 1 calc R . .
C18 C 0.8129(4) 0.75178(16) 0.8057(2) 0.0298(9) Uani 1 1 d . . .
H18 H 0.7497 0.7670 0.8439 0.036 Uiso 1 1 calc R . .
C19 C 0.7244(5) 0.72647(19) 0.7440(2) 0.0433(11) Uani 1 1 d . . .
H19A H 0.6739 0.7599 0.7213 0.065 Uiso 1 1 calc R . .
H19B H 0.6613 0.6965 0.7640 0.065 Uiso 1 1 calc R . .
H19C H 0.7812 0.7068 0.7073 0.065 Uiso 1 1 calc R . .
C20 C 0.8943(5) 0.70067(18) 0.8417(2) 0.0433(11) Uani 1 1 d . . .
H20A H 0.9492 0.6802 0.8048 0.065 Uiso 1 1 calc R . .
H20B H 0.8328 0.6711 0.8639 0.065 Uiso 1 1 calc R . .
H20C H 0.9530 0.7180 0.8795 0.065 Uiso 1 1 calc R . .
C21 C 0.6264(4) 0.86131(17) 0.8999(2) 0.0274(8) Uani 1 1 d . . .
H21 H 0.6163 0.8186 0.9183 0.033 Uiso 1 1 calc R . .
C22 C 0.5443(4) 0.86619(18) 0.8295(2) 0.0335(9) Uani 1 1 d . . .
H22A H 0.5491 0.9080 0.8108 0.050 Uiso 1 1 calc R . .
H22B H 0.4503 0.8556 0.8394 0.050 Uiso 1 1 calc R . .
H22C H 0.5807 0.8380 0.7931 0.050 Uiso 1 1 calc R . .
C23 C 0.5691(4) 0.90375(19) 0.9579(2) 0.0373(10) Uani 1 1 d . . .
H23A H 0.6200 0.8988 1.0034 0.056 Uiso 1 1 calc R . .
H23B H 0.4745 0.8936 0.9663 0.056 Uiso 1 1 calc R . .
H23C H 0.5759 0.9461 0.9412 0.056 Uiso 1 1 calc R . .
C24 C 0.8713(4) 0.85658(17) 0.94743(18) 0.0265(8) Uani 1 1 d . . .
H24 H 0.9577 0.8448 0.9235 0.032 Uiso 1 1 calc R . .
C25 C 0.8289(4) 0.8022(2) 0.9945(2) 0.0393(10) Uani 1 1 d . . .
H25A H 0.7490 0.8132 1.0227 0.059 Uiso 1 1 calc R . .
H25B H 0.9024 0.7914 1.0279 0.059 Uiso 1 1 calc R . .
H25C H 0.8082 0.7673 0.9629 0.059 Uiso 1 1 calc R . .
C26 C 0.9023(4) 0.9126(2) 0.9953(2) 0.0418(11) Uani 1 1 d . . .
H26A H 0.9249 0.9474 0.9641 0.063 Uiso 1 1 calc R . .
H26B H 0.9784 0.9034 1.0277 0.063 Uiso 1 1 calc R . .
H26C H 0.8232 0.9226 1.0247 0.063 Uiso 1 1 calc R . .
N1 N 0.8979(3) 0.80592(13) 0.78388(15) 0.0241(7) Uani 1 1 d . . .
N2 N 0.7739(3) 0.87189(13) 0.88695(15) 0.0216(6) Uani 1 1 d . . .
Si1 Si 1.12934(10) 0.96680(5) 0.79650(5) 0.0253(2) Uani 1 1 d . . .

loop_
_atom_site_aniso_label
_atom_site_aniso_U_11
_atom_site_aniso_U_22
_atom_site_aniso_U_33
_atom_site_aniso_U_23
_atom_site_aniso_U_13
_atom_site_aniso_U_12
Ga1 0.0326(3) 0.0512(3) 0.0270(3) 0.00573(19) 0.00195(18) -0.0026(2)
Cl1 0.0497(7) 0.0478(7) 0.0481(6) -0.0109(5) -0.0033(5) 0.0036(5)
Cl2 0.056(5) 0.026(5) 0.035(3) -0.001(3) 0.015(3) -0.013(3)
Cl3 0.046(4) 0.052(4) 0.032(4) 0.014(2) -0.010(3) -0.011(3)
Cl4 0.039(3) 0.087(7) 0.040(4) -0.005(4) -0.006(3) 0.019(3)
Cl2' 0.077(4) 0.034(3) 0.052(2) -0.011(2) 0.032(3) -0.018(2)
Cl3' 0.092(4) 0.089(3) 0.050(2) 0.023(3) 0.001(2) -0.054(3)
Cl4' 0.053(2) 0.152(6) 0.0572(18) 0.027(3) -0.0179(16) 0.027(3)
C1 0.0233(19) 0.0209(18) 0.0188(17) -0.0015(14) 0.0001(14) 0.0027(15)
P1 0.0202(5) 0.0179(5) 0.0172(4) -0.0009(3) -0.0043(3) 0.0017(4)
P2 0.0208(5) 0.0176(4) 0.0188(5) 0.0003(3) -0.0033(4) -0.0002(4)
N3 0.0332(17) 0.0210(16) 0.0211(16) 0.0020(12) -0.0058(13) 0.0001(13)
N4 0.0238(16) 0.0170(15) 0.0281(16) 0.0001(12) -0.0012(13) 0.0007(12)
Si2 0.0256(5) 0.0219(5) 0.0302(6) 0.0067(4) -0.0076(4) -0.0005(4)
C2 0.029(2) 0.0216(19) 0.035(2) -0.0062(16) 0.0032(16) 0.0000(16)
C3 0.033(2) 0.034(2) 0.051(3) -0.0025(19) 0.0085(19) 0.0061(18)
C4 0.057(3) 0.021(2) 0.059(3) -0.0103(19) 0.014(2) -0.0026(19)
C5 0.040(2) 0.036(2) 0.034(2) -0.0129(18) 0.0013(18) 0.0008(18)
C6 0.042(2) 0.034(2) 0.041(2) 0.0125(18) -0.0061(19) -0.0068(19)
C7 0.034(2) 0.041(3) 0.050(3) 0.011(2) -0.016(2) 0.0000(19)
C8 0.041(2) 0.034(2) 0.0162(18) -0.0025(15) -0.0055(16) 0.0015(18)
C9 0.045(3) 0.058(3) 0.027(2) -0.0055(19) 0.0075(18) -0.001(2)
C10 0.055(3) 0.034(2) 0.033(2) -0.0098(18) -0.0088(19) -0.001(2)
C11 0.074(3) 0.053(3) 0.026(2) 0.000(2) -0.016(2) 0.011(2)
C12 0.031(2) 0.063(3) 0.037(2) -0.003(2) 0.0025(18) -0.008(2)
C13 0.037(2) 0.038(2) 0.064(3) 0.011(2) -0.004(2) -0.012(2)
C14 0.029(2) 0.040(2) 0.034(2) -0.0030(17) -0.0061(17) -0.0033(18)
C15 0.034(2) 0.027(2) 0.027(2) -0.0046(16) -0.0012(16) 0.0098(17)
C16 0.053(3) 0.046(3) 0.033(2) -0.0141(19) -0.005(2) 0.018(2)
C17 0.038(2) 0.037(2) 0.046(3) -0.0053(19) -0.008(2) 0.0117(19)
C18 0.040(2) 0.0181(18) 0.031(2) 0.0002(15) -0.0080(17) -0.0003(17)
C19 0.052(3) 0.034(2) 0.044(3) -0.0056(19) -0.012(2) -0.007(2)
C20 0.064(3) 0.022(2) 0.044(2) 0.0045(18) -0.003(2) 0.005(2)
C21 0.024(2) 0.026(2) 0.033(2) 0.0074(16) -0.0002(16) -0.0021(16)
C22 0.021(2) 0.037(2) 0.043(2) 0.0034(18) -0.0060(17) -0.0010(17)
C23 0.031(2) 0.045(2) 0.037(2) 0.0042(18) 0.0076(18) 0.0043(19)
C24 0.024(2) 0.038(2) 0.0175(18) 0.0021(15) -0.0031(15) 0.0013(16)
C25 0.043(3) 0.048(3) 0.027(2) 0.0138(18) -0.0031(18) 0.007(2)
C26 0.039(2) 0.063(3) 0.024(2) -0.0108(19) -0.0064(17) -0.005(2)
N1 0.0299(17) 0.0178(15) 0.0247(15) 0.0003(12) -0.0039(13) 0.0033(13)
N2 0.0201(16) 0.0241(16) 0.0206(15) 0.0025(12) -0.0045(12) 0.0007(12)
Si1 0.0210(5) 0.0294(6) 0.0254(5) -0.0002(4) -0.0016(4) -0.0027(4)

loop_
_atom_type_symbol
_atom_type_description
_atom_type_scat_dispersion_real
_atom_type_scat_dispersion_imag
_atom_type_scat_source
C C 0.0033 0.0016 'International Tables Vol C Tables 4.2.6.8 and 6.1.1.4'
H H 0.0000 0.0000 'International Tables Vol C Tables 4.2.6.8 and 6.1.1.4'
N N 0.0061 0.0033 'International Tables Vol C Tables 4.2.6.8 and 6.1.1.4'
Si Si 0.0817 0.0704 'International Tables Vol C Tables 4.2.6.8 and 6.1.1.4'
P P 0.1023 0.0942 'International Tables Vol C Tables 4.2.6.8 and 6.1.1.4'
Cl Cl 0.1484 0.1585 'International Tables Vol C Tables 4.2.6.8 and 6.1.1.4'
Ga Ga 0.2307 1.6083 'International Tables Vol C Tables 4.2.6.8 and 6.1.1.4'

loop_
_geom_angle_atom_site_label_1
_geom_angle_atom_site_label_2
_geom_angle_atom_site_label_3
_geom_angle
Cl3' Ga1 Cl4 99.4(4)
Cl3' Ga1 Cl1 108.5(2)
Cl4 Ga1 Cl1 114.7(4)
Cl3' Ga1 Cl4' 112.4(3)
Cl4 Ga1 Cl4' 13.7(4)
Cl1 Ga1 Cl4' 105.0(4)
Cl3' Ga1 Cl2' 109.4(3)
Cl4 Ga1 Cl2' 114.5(4)
Cl1 Ga1 Cl2' 109.7(3)
Cl4' Ga1 Cl2' 111.7(4)
Cl3' Ga1 Cl2 116.3(5)
Cl4 Ga1 Cl2 104.2(5)
Cl1 Ga1 Cl2 113.1(5)
Cl4' Ga1 Cl2 100.9(5)
Cl2' Ga1 Cl2 10.9(5)
Cl3' Ga1 Cl3 9.4(6)
Cl4 Ga1 Cl3 106.3(5)
Cl1 Ga1 Cl3 110.1(4)
Cl4' Ga1 Cl3 119.7(5)
Cl2' Ga1 Cl3 100.5(5)
Cl2 Ga1 Cl3 107.9(6)
P2 C1 P1 76.05(14)
P2 C1 Si1 136.6(2)
P1 C1 Si1 147.3(2)
N2 P1 N1 107.60(14)
N2 P1 C1 121.06(15)
N1 P1 C1 114.84(16)
N2 P1 P2 118.58(11)
N1 P1 P2 131.70(11)
C1 P1 P2 51.30(11)
N4 P2 N3 87.63(15)
N4 P2 C1 125.91(16)
N3 P2 C1 127.68(16)
N4 P2 P1 137.06(11)
N3 P2 P1 129.25(11)
C1 P2 P1 52.65(12)
N4 P2 Si2 44.09(10)
N3 P2 Si2 43.62(10)
C1 P2 Si2 143.99(13)
P1 P2 Si2 163.01(5)
C8 N3 P2 132.1(2)
C8 N3 Si2 132.6(2)
P2 N3 Si2 95.31(15)
C2 N4 P2 134.6(2)
C2 N4 Si2 130.5(2)
P2 N4 Si2 94.89(15)
N3 Si2 N4 82.01(13)
N3 Si2 C7 116.42(18)
N4 Si2 C7 115.86(18)
N3 Si2 C6 112.39(18)
N4 Si2 C6 113.96(17)
C7 Si2 C6 112.85(19)
N3 Si2 P2 41.07(9)
N4 Si2 P2 41.02(9)
C7 Si2 P2 127.63(14)
C6 Si2 P2 119.52(14)
N4 C2 C5 111.0(3)
N4 C2 C4 107.8(3)
C5 C2 C4 110.1(3)
N4 C2 C3 109.2(3)
C5 C2 C3 109.5(3)
C4 C2 C3 109.3(3)
N3 C8 C9 110.7(3)
N3 C8 C10 108.6(3)
C9 C8 C10 111.8(3)
N3 C8 C11 107.8(3)
C9 C8 C11 109.5(4)
C10 C8 C11 108.3(3)
N1 C15 C17 112.1(3)
N1 C15 C16 115.3(3)
C17 C15 C16 110.3(3)
N1 C18 C20 113.2(3)
N1 C18 C19 114.1(3)
C20 C18 C19 110.7(3)
N2 C21 C23 112.5(3)
N2 C21 C22 112.0(3)
C23 C21 C22 110.3(3)
N2 C24 C25 114.2(3)
N2 C24 C26 111.6(3)
C25 C24 C26 110.8(3)
C15 N1 C18 121.8(3)
C15 N1 P1 119.3(2)
C18 N1 P1 118.8(2)
C21 N2 C24 118.3(3)
C21 N2 P1 124.8(2)
C24 N2 P1 113.4(2)
C12 Si1 C1 111.98(17)
C12 Si1 C14 108.89(19)
C1 Si1 C14 111.68(17)
C12 Si1 C13 106.7(2)
C1 Si1 C13 108.13(17)
C14 Si1 C13 109.3(2)

loop_
_geom_bond_atom_site_label_1
_geom_bond_atom_site_label_2
_geom_bond_distance
Ga1 Cl3' 2.145(6)
Ga1 Cl4 2.171(9)
Ga1 Cl1 2.1713(12)
Ga1 Cl4' 2.179(5)
Ga1 Cl2' 2.179(5)
Ga1 Cl2 2.193(10)
Ga1 Cl3 2.207(9)
C1 P2 1.706(3)
C1 P1 1.737(3)
C1 Si1 1.872(3)
P1 N2 1.661(3)
P1 N1 1.664(3)
P1 P2 2.1209(12)
P2 N4 1.669(3)
P2 N3 1.671(3)
P2 Si2 2.5333(12)
N3 C8 1.493(5)
N3 Si2 1.755(3)
N4 C2 1.498(5)
N4 Si2 1.769(3)
Si2 C7 1.849(4)
Si2 C6 1.853(4)
C2 C5 1.525(5)
C2 C4 1.528(5)
C2 C3 1.536(5)
C8 C9 1.521(6)
C8 C10 1.528(6)
C8 C11 1.529(5)
C12 Si1 1.868(4)
C13 Si1 1.879(4)
C14 Si1 1.872(4)
C15 N1 1.504(5)
C15 C17 1.532(5)
C15 C16 1.534(5)
C18 N1 1.512(5)
C18 C20 1.530(5)
C18 C19 1.534(5)
C21 N2 1.505(5)
C21 C23 1.525(5)
C21 C22 1.527(5)
C24 N2 1.506(4)
C24 C25 1.531(5)
C24 C26 1.539(5)
